data_7160318
loop_
_publ_author_name
'Gao, Xin-Hua'
'Zhou, Bin'
'Zimbres, Flavia M.'
'Zhang, Zai-Yong'
'Cassera, Maria B.'
'Zhao, Jin-Xin'
'Yue, Jian-Min'

_publ_section_title
;
 Spirocyclic iridoid alkaloids from <i>Plumeria rubra</i>.
;
_journal_name_full 'Organic &amp; biomolecular chemistry'
_journal_paper_doi 10.1039/d4ob01870b
_journal_year 2024
_chemical_absolute_configuration ad
_chemical_formula_sum 'C15 H15 N O5'
_chemical_formula_weight 289.28
_chemical_name_systematic PR-9
_space_group_crystal_system monoclinic
_space_group_IT_number 4
_space_group_name_Hall 'P 2yb'
_space_group_name_H-M_alt 'P 1 21 1'
_atom_sites_solution_hydrogens geom
_audit_creation_method SHELXL-2013
_audit_update_record
;
2020-08-19 deposited with the CCDC.	2024-12-10 downloaded from the CCDC.
;
_cell_angle_alpha 90
_cell_angle_beta 94.6270(10)
_cell_angle_gamma 90
_cell_formula_units_Z 2
_cell_length_a 6.14340(10)
_cell_length_b 10.1986(2)
_cell_length_c 11.1002(2)
_cell_measurement_reflns_used 7436
_cell_measurement_temperature 296(2)
_cell_measurement_theta_max 140.316
_cell_measurement_theta_min 8.670
_cell_volume 693.21(2)
_computing_cell_refinement 'Bruker SAINT'
_computing_data_collection 'Bruker APEX2'
_computing_data_reduction 'Bruker SAINT'
_computing_molecular_graphics 'Bruker SHELXTL'
_computing_publication_material 'Bruker SHELXTL'
_computing_structure_refinement 'SHELXL-2013 (Sheldrick, 2013)'
_computing_structure_solution 'SHELXS-97 (Sheldrick 2008)'
_diffrn_ambient_temperature 296(2)
_diffrn_measured_fraction_theta_full 0.962
_diffrn_measured_fraction_theta_max 0.962
_diffrn_measurement_device_type 'Bruker APEX-II CCD'
_diffrn_measurement_method '\f and \w scans'
_diffrn_radiation_type CuK\a
_diffrn_radiation_wavelength 1.54178
_diffrn_reflns_av_R_equivalents 0.0318
_diffrn_reflns_av_unetI/netI 0.0305
_diffrn_reflns_Laue_measured_fraction_full 0.962
_diffrn_reflns_Laue_measured_fraction_max 0.962
_diffrn_reflns_limit_h_max 7
_diffrn_reflns_limit_h_min -6
_diffrn_reflns_limit_k_max 12
_diffrn_reflns_limit_k_min -12
_diffrn_reflns_limit_l_max 13
_diffrn_reflns_limit_l_min -13
_diffrn_reflns_number 8372
_diffrn_reflns_point_group_measured_fraction_full 0.961
_diffrn_reflns_point_group_measured_fraction_max 0.958
_diffrn_reflns_theta_full 67.679
_diffrn_reflns_theta_max 70.152
_diffrn_reflns_theta_min 7.983
_exptl_absorpt_coefficient_mu 0.880
_exptl_absorpt_correction_T_max 0.7456
_exptl_absorpt_correction_T_min 0.5096
_exptl_absorpt_correction_type multi-scan
_exptl_absorpt_process_details sadabs
_exptl_crystal_colour colorless
_exptl_crystal_density_diffrn 1.386
_exptl_crystal_description prismatic
_exptl_crystal_F_000 304
_exptl_crystal_size_max 0.180
_exptl_crystal_size_mid 0.150
_exptl_crystal_size_min 0.120
_refine_diff_density_max 0.131
_refine_diff_density_min -0.109
_refine_diff_density_rms 0.025
_refine_ls_abs_structure_details
; 
 Flack x determined using 1154 quotients [(I+)-(I-)]/[(I+)+(I-)] 
 (Parsons and Flack (2004), Acta Cryst. A60, s61). 
;
_refine_ls_abs_structure_Flack 0.09(6)
_refine_ls_extinction_coef 0.074(11)
_refine_ls_extinction_expression Fc^*^=kFc[1+0.001xFc^2^\l^3^/sin(2\q)]^-1/4^
_refine_ls_extinction_method SHELXL
_refine_ls_goodness_of_fit_ref 1.053
_refine_ls_hydrogen_treatment constr
_refine_ls_matrix_type full
_refine_ls_number_parameters 194
_refine_ls_number_reflns 2531
_refine_ls_number_restraints 1
_refine_ls_restrained_S_all 1.052
_refine_ls_R_factor_all 0.0298
_refine_ls_R_factor_gt 0.0294
_refine_ls_shift/su_max 0.000
_refine_ls_shift/su_mean 0.000
_refine_ls_structure_factor_coef Fsqd
_refine_ls_weighting_details 'w=1/[\s^2^(Fo^2^)+(0.0357P)^2^+0.0691P] where P=(Fo^2^+2Fc^2^)/3'
_refine_ls_weighting_scheme calc
_refine_ls_wR_factor_gt 0.0740
_refine_ls_wR_factor_ref 0.0745
_reflns_Friedel_coverage 0.879
_reflns_Friedel_fraction_full 0.958
_reflns_Friedel_fraction_max 0.953
_reflns_number_gt 2493
_reflns_number_total 2531
_reflns_threshold_expression 'I > 2\s(I)'
_cod_data_source_file d4ob01870b2.cif
_cod_data_source_block cu_d8v18303_0m
_cod_original_sg_symbol_H-M 'P 21'
_cod_database_code 7160318
_shelx_space_group_comment
; 
The symmetry employed for this shelxl refinement is uniquely defined 
by the following loop, which should always be used as a source of 
symmetry information in preference to the above space-group names. 
They are only intended as comments. 
;
_shelx_estimated_absorpt_t_min 0.858
_shelx_estimated_absorpt_t_max 0.902
_shelxl_version_number 2013-4

loop_
_space_group_symop_operation_xyz
'x, y, z'
'-x, y+1/2, -z'

loop_
_atom_site_label
_atom_site_type_symbol
_atom_site_fract_x
_atom_site_fract_y
_atom_site_fract_z
_atom_site_U_iso_or_equiv
_atom_site_adp_type
_atom_site_occupancy
_atom_site_site_symmetry_order
_atom_site_calc_flag
_atom_site_refinement_flags_posn
_atom_site_refinement_flags_adp
_atom_site_refinement_flags_occupancy
_atom_site_disorder_assembly
_atom_site_disorder_group
N1 N 0.2364(3) 0.2606(2) 0.22675(17) 0.0519(4) Uani 1 1 d . . . . .
O1 O 0.1366(2) 0.76142(14) 0.52451(15) 0.0509(4) Uani 1 1 d . . . . .
O2 O 0.3506(2) 0.64544(14) 0.41122(12) 0.0433(4) Uani 1 1 d . . . . .
O3 O -0.0111(2) 0.53021(16) 0.70004(15) 0.0526(4) Uani 1 1 d . . . . .
H3 H -0.0816 0.5923 0.7232 0.079 Uiso 1 1 calc R U . . .
O4 O 0.8220(4) 0.4473(2) 0.02579(17) 0.0752(6) Uani 1 1 d . . . . .
O5 O 0.6802(3) 0.25093(19) -0.02322(15) 0.0620(5) Uani 1 1 d . . . . .
C1 C 0.2686(3) 0.3431(2) 0.32105(19) 0.0461(5) Uani 1 1 d . . . . .
H1 H 0.1751 0.3389 0.3827 0.055 Uiso 1 1 calc R U . . .
C3 C 0.3713(4) 0.2705(2) 0.1389(2) 0.0469(5) Uani 1 1 d . . . . .
H3A H 0.3484 0.2147 0.0728 0.056 Uiso 1 1 calc R U . . .
C4 C 0.5444(3) 0.3590(2) 0.13960(17) 0.0408(4) Uani 1 1 d . . . . .
C5 C 0.5768(3) 0.44281(18) 0.23813(17) 0.0378(4) Uani 1 1 d . . . . .
C6 C 0.7485(3) 0.5451(2) 0.26886(19) 0.0459(5) Uani 1 1 d . . . . .
H6A H 0.7196 0.6242 0.2216 0.055 Uiso 1 1 calc R U . . .
H6B H 0.8927 0.5127 0.2548 0.055 Uiso 1 1 calc R U . . .
C7 C 0.7290(3) 0.5710(2) 0.4044(2) 0.0460(5) Uani 1 1 d . . . . .
H7A H 0.8350 0.5192 0.4532 0.055 Uiso 1 1 calc R U . . .
H7B H 0.7539 0.6630 0.4230 0.055 Uiso 1 1 calc R U . . .
C8 C 0.4953(3) 0.5311(2) 0.42893(18) 0.0396(4) Uani 1 1 d . . . . .
C9 C 0.4353(3) 0.43341(18) 0.32922(16) 0.0378(4) Uani 1 1 d . . . . .
C10 C 0.4594(3) 0.48726(19) 0.55424(18) 0.0414(4) Uani 1 1 d . . . . .
H10 H 0.5299 0.4166 0.5933 0.050 Uiso 1 1 calc R U . . .
C11 C 0.3139(3) 0.56254(18) 0.60189(18) 0.0395(4) Uani 1 1 d . . . . .
C12 C 0.2506(3) 0.66668(18) 0.51445(18) 0.0392(4) Uani 1 1 d . . . . .
C13 C 0.2153(3) 0.5569(2) 0.72190(17) 0.0444(5) Uani 1 1 d . . . . .
H13 H 0.2325 0.6430 0.7606 0.053 Uiso 1 1 calc R U . . .
C14 C 0.3230(5) 0.4560(3) 0.8057(2) 0.0699(7) Uani 1 1 d . . . . .
H14A H 0.2591 0.4588 0.8817 0.105 Uiso 1 1 calc R U . . .
H14B H 0.4764 0.4744 0.8182 0.105 Uiso 1 1 calc R U . . .
H14C H 0.3022 0.3705 0.7705 0.105 Uiso 1 1 calc R U . . .
C15 C 0.6973(3) 0.3591(2) 0.04203(18) 0.0482(5) Uani 1 1 d . . . . .
C16 C 0.8310(5) 0.2366(4) -0.1164(3) 0.0814(9) Uani 1 1 d . . . . .
H16A H 0.8434 0.3186 -0.1578 0.122 Uiso 1 1 calc R U . . .
H16B H 0.7776 0.1707 -0.1730 0.122 Uiso 1 1 calc R U . . .
H16C H 0.9718 0.2111 -0.0801 0.122 Uiso 1 1 calc R U . . .

loop_
_atom_site_aniso_label
_atom_site_aniso_U_11
_atom_site_aniso_U_22
_atom_site_aniso_U_33
_atom_site_aniso_U_23
_atom_site_aniso_U_13
_atom_site_aniso_U_12
N1 0.0479(10) 0.0512(10) 0.0572(10) -0.0011(9) 0.0081(8) -0.0120(8)
O1 0.0506(8) 0.0371(7) 0.0667(9) 0.0021(7) 0.0156(7) 0.0084(6)
O2 0.0478(7) 0.0389(7) 0.0445(7) 0.0058(6) 0.0119(5) 0.0076(6)
O3 0.0507(8) 0.0509(8) 0.0584(9) -0.0036(7) 0.0171(7) -0.0025(7)
O4 0.0840(13) 0.0835(14) 0.0631(11) -0.0127(10) 0.0367(9) -0.0268(11)
O5 0.0664(10) 0.0672(11) 0.0545(9) -0.0152(8) 0.0188(7) 0.0022(9)
C1 0.0404(11) 0.0484(11) 0.0508(11) 0.0057(9) 0.0122(8) -0.0031(8)
C3 0.0477(11) 0.0449(11) 0.0478(11) -0.0032(9) 0.0017(8) -0.0027(9)
C4 0.0403(10) 0.0420(10) 0.0404(9) 0.0031(8) 0.0056(7) 0.0035(8)
C5 0.0357(9) 0.0361(9) 0.0422(9) 0.0041(7) 0.0073(7) 0.0020(7)
C6 0.0421(10) 0.0450(11) 0.0524(12) -0.0019(9) 0.0149(8) -0.0066(9)
C7 0.0412(10) 0.0456(11) 0.0519(11) -0.0063(9) 0.0074(8) -0.0033(8)
C8 0.0378(9) 0.0372(9) 0.0447(10) 0.0024(8) 0.0093(7) 0.0046(8)
C9 0.0372(9) 0.0369(9) 0.0400(10) 0.0040(7) 0.0077(7) 0.0031(7)
C10 0.0462(11) 0.0361(9) 0.0421(10) 0.0011(7) 0.0044(8) 0.0057(8)
C11 0.0419(10) 0.0353(9) 0.0413(10) -0.0021(8) 0.0040(7) -0.0007(8)
C12 0.0366(9) 0.0344(9) 0.0471(10) -0.0008(8) 0.0071(7) -0.0021(7)
C13 0.0513(11) 0.0426(11) 0.0402(10) -0.0049(8) 0.0085(8) -0.0012(9)
C14 0.0794(18) 0.0823(19) 0.0487(13) 0.0148(13) 0.0101(11) 0.0144(16)
C15 0.0480(11) 0.0579(12) 0.0392(10) -0.0012(9) 0.0074(8) 0.0023(10)
C16 0.0769(18) 0.104(3) 0.0664(16) -0.0307(17) 0.0268(14) 0.0057(17)

loop_
_atom_type_symbol
_atom_type_description
_atom_type_scat_dispersion_real
_atom_type_scat_dispersion_imag
_atom_type_scat_source
C C 0.0181 0.0091 'International Tables Vol C Tables 4.2.6.8 and 6.1.1.4'
H H 0.0000 0.0000 'International Tables Vol C Tables 4.2.6.8 and 6.1.1.4'
N N 0.0311 0.0180 'International Tables Vol C Tables 4.2.6.8 and 6.1.1.4'
O O 0.0492 0.0322 'International Tables Vol C Tables 4.2.6.8 and 6.1.1.4'

loop_
_geom_angle_atom_site_label_1
_geom_angle_atom_site_label_2
_geom_angle_atom_site_label_3
_geom_angle
_geom_angle_site_symmetry_1
_geom_angle_site_symmetry_3
_geom_angle_publ_flag
C3 N1 C1 117.44(18) . . ?
C12 O2 C8 108.84(14) . . ?
C13 O3 H3 109.5 . . ?
C15 O5 C16 116.6(2) . . ?
N1 C1 C9 122.18(18) . . ?
N1 C1 H1 118.9 . . ?
C9 C1 H1 118.9 . . ?
N1 C3 C4 124.3(2) . . ?
N1 C3 H3A 117.9 . . ?
C4 C3 H3A 117.9 . . ?
C5 C4 C3 117.63(17) . . ?
C5 C4 C15 120.83(17) . . ?
C3 C4 C15 121.45(19) . . ?
C9 C5 C4 118.16(17) . . ?
C9 C5 C6 110.58(17) . . ?
C4 C5 C6 131.24(16) . . ?
C5 C6 C7 103.43(16) . . ?
C5 C6 H6A 111.1 . . ?
C7 C6 H6A 111.1 . . ?
C5 C6 H6B 111.1 . . ?
C7 C6 H6B 111.1 . . ?
H6A C6 H6B 109.0 . . ?
C8 C7 C6 105.95(16) . . ?
C8 C7 H7A 110.5 . . ?
C6 C7 H7A 110.5 . . ?
C8 C7 H7B 110.5 . . ?
C6 C7 H7B 110.5 . . ?
H7A C7 H7B 108.7 . . ?
O2 C8 C10 103.25(14) . . ?
O2 C8 C9 108.41(15) . . ?
C10 C8 C9 115.99(17) . . ?
O2 C8 C7 109.25(16) . . ?
C10 C8 C7 117.01(17) . . ?
C9 C8 C7 102.73(15) . . ?
C1 C9 C5 120.32(18) . . ?
C1 C9 C8 128.75(17) . . ?
C5 C9 C8 110.94(16) . . ?
C11 C10 C8 110.74(17) . . ?
C11 C10 H10 124.6 . . ?
C8 C10 H10 124.6 . . ?
C10 C11 C12 107.88(18) . . ?
C10 C11 C13 131.63(18) . . ?
C12 C11 C13 120.49(16) . . ?
O1 C12 O2 120.76(18) . . ?
O1 C12 C11 130.06(19) . . ?
O2 C12 C11 109.14(15) . . ?
O3 C13 C14 110.54(19) . . ?
O3 C13 C11 108.31(15) . . ?
C14 C13 C11 112.62(18) . . ?
O3 C13 H13 108.4 . . ?
C14 C13 H13 108.4 . . ?
C11 C13 H13 108.4 . . ?
C13 C14 H14A 109.5 . . ?
C13 C14 H14B 109.5 . . ?
H14A C14 H14B 109.5 . . ?
C13 C14 H14C 109.5 . . ?
H14A C14 H14C 109.5 . . ?
H14B C14 H14C 109.5 . . ?
O4 C15 O5 124.46(19) . . ?
O4 C15 C4 123.8(2) . . ?
O5 C15 C4 111.78(19) . . ?
O5 C16 H16A 109.5 . . ?
O5 C16 H16B 109.5 . . ?
H16A C16 H16B 109.5 . . ?
O5 C16 H16C 109.5 . . ?
H16A C16 H16C 109.5 . . ?
H16B C16 H16C 109.5 . . ?

loop_
_geom_bond_atom_site_label_1
_geom_bond_atom_site_label_2
_geom_bond_distance
_geom_bond_site_symmetry_2
_geom_bond_publ_flag
N1 C3 1.334(3) . ?
N1 C1 1.345(3) . ?
O1 C12 1.204(2) . ?
O2 C12 1.361(2) . ?
O2 C8 1.469(2) . ?
O3 C13 1.419(3) . ?
O3 H3 0.8200 . ?
O4 C15 1.204(3) . ?
O5 C15 1.319(3) . ?
O5 C16 1.451(3) . ?
C1 C9 1.375(3) . ?
C1 H1 0.9300 . ?
C3 C4 1.394(3) . ?
C3 H3A 0.9300 . ?
C4 C5 1.390(3) . ?
C4 C15 1.490(3) . ?
C5 C9 1.389(2) . ?
C5 C6 1.503(3) . ?
C6 C7 1.541(3) . ?
C6 H6A 0.9700 . ?
C6 H6B 0.9700 . ?
C7 C8 1.538(3) . ?
C7 H7A 0.9700 . ?
C7 H7B 0.9700 . ?
C8 C10 1.494(3) . ?
C8 C9 1.513(3) . ?
C10 C11 1.321(3) . ?
C10 H10 0.9300 . ?
C11 C12 1.470(3) . ?
C11 C13 1.508(3) . ?
C13 C14 1.503(3) . ?
C13 H13 0.9800 . ?
C14 H14A 0.9600 . ?
C14 H14B 0.9600 . ?
C14 H14C 0.9600 . ?
C16 H16A 0.9600 . ?
C16 H16B 0.9600 . ?
C16 H16C 0.9600 . ?

loop_
_geom_torsion_atom_site_label_1
_geom_torsion_atom_site_label_2
_geom_torsion_atom_site_label_3
_geom_torsion_atom_site_label_4
_geom_torsion
_geom_torsion_site_symmetry_1
_geom_torsion_site_symmetry_2
_geom_torsion_site_symmetry_3
_geom_torsion_site_symmetry_4
_geom_torsion_publ_flag
C3 N1 C1 C9 -1.0(3) . . . . ?
C1 N1 C3 C4 1.0(3) . . . . ?
N1 C3 C4 C5 -0.5(3) . . . . ?
N1 C3 C4 C15 176.1(2) . . . . ?
C3 C4 C5 C9 -0.1(3) . . . . ?
C15 C4 C5 C9 -176.73(18) . . . . ?
C3 C4 C5 C6 177.9(2) . . . . ?
C15 C4 C5 C6 1.3(3) . . . . ?
C9 C5 C6 C7 14.2(2) . . . . ?
C4 C5 C6 C7 -163.9(2) . . . . ?
C5 C6 C7 C8 -23.9(2) . . . . ?
C12 O2 C8 C10 1.76(19) . . . . ?
C12 O2 C8 C9 125.33(16) . . . . ?
C12 O2 C8 C7 -123.44(17) . . . . ?
C6 C7 C8 O2 -90.54(19) . . . . ?
C6 C7 C8 C10 152.69(17) . . . . ?
C6 C7 C8 C9 24.4(2) . . . . ?
N1 C1 C9 C5 0.5(3) . . . . ?
N1 C1 C9 C8 -179.1(2) . . . . ?
C4 C5 C9 C1 0.1(3) . . . . ?
C6 C5 C9 C1 -178.32(18) . . . . ?
C4 C5 C9 C8 179.75(17) . . . . ?
C6 C5 C9 C8 1.4(2) . . . . ?
O2 C8 C9 C1 -81.1(2) . . . . ?
C10 C8 C9 C1 34.4(3) . . . . ?
C7 C8 C9 C1 163.3(2) . . . . ?
O2 C8 C9 C5 99.24(17) . . . . ?
C10 C8 C9 C5 -145.23(16) . . . . ?
C7 C8 C9 C5 -16.3(2) . . . . ?
O2 C8 C10 C11 0.9(2) . . . . ?
C9 C8 C10 C11 -117.48(19) . . . . ?
C7 C8 C10 C11 120.9(2) . . . . ?
C8 C10 C11 C12 -3.0(2) . . . . ?
C8 C10 C11 C13 177.35(19) . . . . ?
C8 O2 C12 O1 174.34(18) . . . . ?
C8 O2 C12 C11 -3.6(2) . . . . ?
C10 C11 C12 O1 -173.5(2) . . . . ?
C13 C11 C12 O1 6.2(3) . . . . ?
C10 C11 C12 O2 4.2(2) . . . . ?
C13 C11 C12 O2 -176.11(16) . . . . ?
C10 C11 C13 O3 -114.8(2) . . . . ?
C12 C11 C13 O3 65.7(2) . . . . ?
C10 C11 C13 C14 7.8(3) . . . . ?
C12 C11 C13 C14 -171.8(2) . . . . ?
C16 O5 C15 O4 3.2(4) . . . . ?
C16 O5 C15 C4 -176.3(2) . . . . ?
C5 C4 C15 O4 -18.0(3) . . . . ?
C3 C4 C15 O4 165.5(2) . . . . ?
C5 C4 C15 O5 161.52(19) . . . . ?
C3 C4 C15 O5 -15.0(3) . . . . ?
